data_4113297
loop_
_publ_author_name
'Ryo Sekiya'
'Shin-ichi Nishikiori'
'Katsuyuki Ogura'

_publ_contact_author_address
;
Department of Basic Science,
Graduate School of Arts and Sciences,
The University of Tokyo,
Komaba3-8-1, Meguro, Tokyo 153-8902, Japan
;
_publ_contact_author_email csekiya@mail.ecc.u-tokyo.ac.jp
_publ_contact_author_fax +81-3-5454-6569
_publ_contact_author_name 'Sekiya, Ryo'
_publ_contact_author_phone +81-3-5454-6569
_publ_section_title
;
 Crystalline Inclusion Compounds Constructed through Self-Assembly of
 Isonicotinic Acid and Thiocyanato Coordination Bridges
;
_journal_name_full 'Journal of the American Chemical Society'
_journal_page_first 16587
_journal_page_last 16600
_journal_paper_doi 10.1021/ja0463280
_journal_volume 126
_journal_year 2004
_chemical_formula_moiety 'C22.10 H16.30 N4 Ni O4 S2'
_chemical_formula_sum 'C22.1 H16.3 N4 Ni O4 S2'
_chemical_formula_weight 524.72
_chemical_name_systematic
;
catena-bis(N-isonicotinic acid)nickel(II)
-bis(/m-thiocyanato-N,N',S,S')(p-terphenyl)0.45
;
_space_group_IT_number 2
_symmetry_cell_setting triclinic
_symmetry_space_group_name_Hall '-P 1'
_symmetry_space_group_name_H-M 'P -1'
_atom_sites_solution_hydrogens geom
_atom_sites_solution_primary direct
_atom_sites_solution_secondary difmap
_audit_creation_date 'Apr 19 12:58:11 2002'
_audit_creation_method WinGX
_cell_angle_alpha 100.343(3)
_cell_angle_beta 50.698(3)
_cell_angle_gamma 100.469(2)
_cell_formula_units_Z 2
_cell_length_a 7.2428(5)
_cell_length_b 11.0733(3)
_cell_length_c 16.4650(5)
_cell_measurement_temperature 293(2)
_cell_measurement_theta_max 29.98
_cell_measurement_theta_min 1.6
_cell_volume 1001.22(9)
_computing_cell_refinement RAPID-AUTO
_computing_data_collection RAPID-AUTO
_computing_structure_refinement 'SHELXL-97 (Sheldrick, 1997)'
_computing_structure_solution 'SHELXS-97 (Sheldrick, 1997)'
_diffrn_ambient_temperature 293(2)
_diffrn_measurement_device_type 'Rigaku RAXIS-RAPID'
_diffrn_measurement_method \w
_diffrn_radiation_monochromator graphite
_diffrn_radiation_type MoK\a
_diffrn_radiation_wavelength 0.71069
_diffrn_reflns_av_R_equivalents 0.0326
_diffrn_reflns_av_sigmaI/netI 0.0324
_diffrn_reflns_limit_h_max 0
_diffrn_reflns_limit_h_min -10
_diffrn_reflns_limit_k_max 15
_diffrn_reflns_limit_k_min -14
_diffrn_reflns_limit_l_max 17
_diffrn_reflns_limit_l_min -23
_diffrn_reflns_number 5423
_diffrn_reflns_theta_max 29.98
_diffrn_reflns_theta_min 1.6
_exptl_absorpt_coefficient_mu 1.22
_exptl_absorpt_correction_T_max 1
_exptl_absorpt_correction_T_min 0.8295
_exptl_absorpt_correction_type numerical
_exptl_crystal_colour green
_exptl_crystal_density_diffrn 1.741
_exptl_crystal_description block
_exptl_crystal_F_000 538
_exptl_crystal_size_max 0.40
_exptl_crystal_size_mid 0.15
_exptl_crystal_size_min 0.10
_refine_diff_density_max 2.757
_refine_diff_density_min -0.897
_refine_diff_density_rms 0.269
_refine_ls_extinction_method none
_refine_ls_goodness_of_fit_obs 1.092
_refine_ls_hydrogen_treatment mixed
_refine_ls_matrix_type full
_refine_ls_number_parameters 229
_refine_ls_number_reflns 5423
_refine_ls_number_restraints 0
_refine_ls_restrained_S_all 1.092
_refine_ls_R_factor_all 0.1211
_refine_ls_R_factor_obs 0.093
_refine_ls_shift/esd_max 0.000
_refine_ls_shift/esd_mean 0.000
_refine_ls_structure_factor_coef Fsqd
_refine_ls_weighting_details 'calc w=1/[\s^2^(Fo^2^)+(0.1943P)^2^+2.1580P] where P=(Fo^2^+2Fc^2^)/3'
_refine_ls_weighting_scheme calc
_refine_ls_wR_factor_all 0.3246
_refine_ls_wR_factor_obs 0.2955
_reflns_number_observed 3905
_reflns_number_total 5423
_reflns_observed_criterion >2sigma(I)
_cod_data_source_file ja0463280si20040622_120546.cif
_cod_data_source_block p-terphenyl
_cod_original_cell_volume 1001.22(8)
_cod_original_formula_sum 'C22.10 H16.30 N4 Ni O4 S2'
_cod_database_code 4113297

loop_
_symmetry_equiv_pos_as_xyz
'x, y, z'
'-x, -y, -z'

loop_
_atom_site_aniso_label
_atom_site_aniso_U_11
_atom_site_aniso_U_22
_atom_site_aniso_U_33
_atom_site_aniso_U_23
_atom_site_aniso_U_13
_atom_site_aniso_U_12
C1 0.043(3) 0.029(2) 0.041(3) -0.0028(19) -0.025(2) 0.009(2)
C2 0.046(3) 0.027(2) 0.043(3) -0.0045(19) -0.030(2) 0.007(2)
C11 0.053(4) 0.076(5) 0.052(4) -0.017(3) -0.038(3) 0.021(3)
C12 0.055(4) 0.075(5) 0.047(3) -0.017(3) -0.033(3) 0.021(3)
C13 0.052(3) 0.047(3) 0.044(3) -0.008(2) -0.031(3) 0.011(3)
C14 0.058(4) 0.073(5) 0.054(4) -0.018(3) -0.039(3) 0.030(3)
C15 0.057(4) 0.066(4) 0.047(3) -0.017(3) -0.035(3) 0.031(3)
C16 0.060(4) 0.057(4) 0.050(3) -0.014(3) -0.039(3) 0.016(3)
C21 0.054(3) 0.044(3) 0.060(4) -0.014(3) -0.038(3) 0.017(3)
C22 0.050(3) 0.053(4) 0.052(3) -0.017(3) -0.035(3) 0.019(3)
C23 0.054(3) 0.043(3) 0.043(3) -0.006(2) -0.031(3) 0.008(3)
C24 0.060(4) 0.054(4) 0.049(3) -0.016(3) -0.035(3) 0.026(3)
C25 0.059(4) 0.059(4) 0.054(3) -0.021(3) -0.041(3) 0.026(3)
C26 0.059(4) 0.052(3) 0.045(3) -0.012(3) -0.035(3) 0.012(3)
N1 0.048(3) 0.026(2) 0.057(3) -0.0053(19) -0.033(2) 0.0097(19)
N2 0.048(3) 0.027(2) 0.053(3) -0.0031(18) -0.033(2) 0.0075(18)
N11 0.046(3) 0.046(3) 0.045(2) -0.009(2) -0.031(2) 0.015(2)
N21 0.050(3) 0.034(2) 0.052(3) -0.007(2) -0.033(2) 0.009(2)
O11 0.068(3) 0.107(5) 0.055(3) -0.025(3) -0.044(3) 0.025(3)
O12 0.074(3) 0.099(4) 0.061(3) -0.030(3) -0.051(3) 0.035(3)
O21 0.075(4) 0.108(5) 0.067(3) -0.033(3) -0.055(3) 0.027(3)
O22 0.085(4) 0.074(4) 0.061(3) -0.024(3) -0.054(3) 0.034(3)
S1 0.0504(9) 0.0285(7) 0.0655(10) -0.0027(6) -0.0283(8) 0.0153(6)
S2 0.0499(8) 0.0258(6) 0.0756(11) -0.0031(6) -0.0379(8) 0.0127(6)
Ni1 0.0468(6) 0.0235(4) 0.0453(5) -0.0082(4) -0.0313(5) 0.0127(4)
Ni2 0.0474(6) 0.0220(4) 0.0470(6) -0.0071(4) -0.0310(5) 0.0119(4)

loop_
_atom_site_label
_atom_site_type_symbol
_atom_site_fract_x
_atom_site_fract_y
_atom_site_fract_z
_atom_site_U_iso_or_equiv
_atom_site_thermal_displace_type
_atom_site_occupancy
_atom_site_symmetry_multiplicity
_atom_site_calc_flag
_atom_site_refinement_flags
C1 C -0.2897(10) 0.2318(5) 0.0801(4) 0.0379(11) Uani 1 1 d .
C2 C 0.2689(10) 0.2748(5) -0.0473(4) 0.0379(11) Uani 1 1 d .
C11 C -0.2477(13) 0.0541(8) 0.2366(6) 0.0581(17) Uani 1 1 d .
H11 H -0.38 0.0604 0.2409 0.07 Uiso 1 1 calc R
C12 C -0.2683(13) 0.0823(8) 0.3271(6) 0.0596(18) Uani 1 1 d .
H12 H -0.4105 0.1069 0.3907 0.072 Uiso 1 1 calc R
C13 C -0.0695(12) 0.0726(6) 0.3203(5) 0.0472(13) Uani 1 1 d .
C14 C 0.1318(13) 0.0320(7) 0.2262(6) 0.0580(17) Uani 1 1 d .
H14 H 0.2659 0.0234 0.2199 0.07 Uiso 1 1 calc R
C15 C 0.1343(13) 0.0040(7) 0.1410(5) 0.0538(16) Uani 1 1 d .
H15 H 0.2706 -0.0267 0.078 0.065 Uiso 1 1 calc R
C16 C -0.0754(13) 0.1085(7) 0.4127(5) 0.0538(15) Uani 1 1 d .
C21 C -0.1542(12) 0.4453(6) 0.8631(6) 0.0516(15) Uani 1 1 d .
H21 H -0.2668 0.4992 0.9153 0.062 Uiso 1 1 calc R
C22 C -0.1729(12) 0.3905(6) 0.7866(5) 0.0505(14) Uani 1 1 d .
H22 H -0.2942 0.4077 0.7868 0.061 Uiso 1 1 calc R
C23 C -0.0074(12) 0.3090(6) 0.7090(5) 0.0470(13) Uani 1 1 d .
C24 C 0.1745(13) 0.2907(7) 0.7096(5) 0.0530(15) Uani 1 1 d .
H24 H 0.2913 0.2387 0.6572 0.064 Uiso 1 1 calc R
C25 C 0.1821(13) 0.3496(7) 0.7880(5) 0.0543(16) Uani 1 1 d .
H25 H 0.3068 0.3369 0.7872 0.065 Uiso 1 1 calc R
C26 C -0.0311(12) 0.2431(6) 0.6287(5) 0.0514(15) Uani 1 1 d .
N1 N -0.2158(9) 0.1375(4) 0.0573(4) 0.0441(11) Uani 1 1 d .
N2 N 0.1983(9) 0.3681(4) -0.0297(4) 0.0420(10) Uani 1 1 d .
N11 N -0.0487(9) 0.0185(5) 0.1436(4) 0.0440(11) Uani 1 1 d .
N21 N 0.0172(9) 0.4252(4) 0.8664(4) 0.0450(11) Uani 1 1 d .
O11 O -0.2609(10) 0.1444(6) 0.4992(4) 0.0754(17) Uani 1 1 d .
O12 O 0.1180(10) 0.0998(6) 0.3980(4) 0.0723(16) Uani 1 1 d .
H212 H 0.0988 0.1213 0.453 0.108 Uiso 1 1 calc R
O21 O -0.2201(11) 0.2562(6) 0.6422(5) 0.0790(18) Uani 1 1 d .
H221 H -0.2172 0.2167 0.5943 0.118 Uiso 1 1 calc R
O22 O 0.1320(11) 0.1804(5) 0.5531(4) 0.0675(15) Uani 1 1 d .
S1 S -0.3939(3) 0.36705(14) 0.11422(15) 0.0527(4) Uani 1 1 d .
S2 S 0.3741(3) 0.14188(13) -0.07654(15) 0.0509(4) Uani 1 1 d .
Ni1 Ni 0 0 0 0.0368(3) Uani 1 2 d S
Ni2 Ni 0 0.5 0 0.0378(3) Uani 1 2 d S

loop_
_atom_type_symbol
_atom_type_description
_atom_type_scat_dispersion_real
_atom_type_scat_dispersion_imag
_atom_type_scat_source
C C 0.0033 0.0016 'International Tables Vol C Tables 4.2.6.8 and 6.1.1.4'
H H 0 0 'International Tables Vol C Tables 4.2.6.8 and 6.1.1.4'
N N 0.0061 0.0033 'International Tables Vol C Tables 4.2.6.8 and 6.1.1.4'
O O 0.0106 0.006 'International Tables Vol C Tables 4.2.6.8 and 6.1.1.4'
S S 0.1246 0.1234 'International Tables Vol C Tables 4.2.6.8 and 6.1.1.4'
Ni Ni 0.3393 1.1124 'International Tables Vol C Tables 4.2.6.8 and 6.1.1.4'

loop_
_geom_angle_atom_site_label_1
_geom_angle_atom_site_label_2
_geom_angle_atom_site_label_3
_geom_angle
_geom_angle_site_symmetry_1
_geom_angle_site_symmetry_3
N1 C1 S1 178.8(6) . .
N2 C2 S2 178.1(5) . .
N11 C11 C12 123.5(6) . .
C11 C12 C13 118.0(6) . .
C14 C13 C12 118.7(6) . .
C14 C13 C16 120.7(6) . .
C12 C13 C16 120.6(6) . .
C13 C14 C15 119.2(6) . .
N11 C15 C14 123.6(6) . .
O11 C16 O12 123.3(6) . .
O11 C16 C13 120.6(6) . .
O12 C16 C13 116.0(6) . .
N21 C21 C22 123.4(6) . .
C21 C22 C23 118.7(6) . .
C24 C23 C22 118.4(6) . .
C24 C23 C26 121.7(6) . .
C22 C23 C26 119.9(6) . .
C25 C24 C23 119.4(6) . .
N21 C25 C24 123.0(6) . .
O22 C26 O21 124.3(6) . .
O22 C26 C23 119.2(6) . .
O21 C26 C23 116.5(6) . .
C1 N1 Ni1 164.4(5) . .
C2 N2 Ni2 163.0(5) . .
C11 N11 C15 116.8(5) . .
C11 N11 Ni1 123.4(4) . .
C15 N11 Ni1 119.5(4) . .
C21 N21 C25 117.0(5) . .
C21 N21 Ni2 119.2(4) . 1_556
C25 N21 Ni2 123.5(4) . 1_556
C1 S1 Ni2 99.5(2) . .
C2 S2 Ni1 100.8(2) . .
N1 Ni1 N1 180.00(16) 2 .
N1 Ni1 N11 90.2(2) 2 .
N1 Ni1 N11 89.8(2) . .
N1 Ni1 N11 89.8(2) 2 2
N1 Ni1 N11 90.2(2) . 2
N11 Ni1 N11 180.00(6) . 2
N1 Ni1 S2 94.40(15) 2 2
N1 Ni1 S2 85.60(15) . 2
N11 Ni1 S2 91.13(15) . 2
N11 Ni1 S2 88.87(15) 2 2
N1 Ni1 S2 85.60(15) 2 .
N1 Ni1 S2 94.40(15) . .
N11 Ni1 S2 88.87(15) . .
N11 Ni1 S2 91.13(15) 2 .
S2 Ni1 S2 180 2 .
N2 Ni2 N2 180.0(4) . 2_565
N2 Ni2 N21 90.3(2) . 2_566
N2 Ni2 N21 89.7(2) 2_565 2_566
N2 Ni2 N21 89.7(2) . 1_554
N2 Ni2 N21 90.3(2) 2_565 1_554
N21 Ni2 N21 180.00(14) 2_566 1_554
N2 Ni2 S1 86.87(15) . 2_565
N2 Ni2 S1 93.13(15) 2_565 2_565
N21 Ni2 S1 88.40(15) 2_566 2_565
N21 Ni2 S1 91.60(15) 1_554 2_565
N2 Ni2 S1 93.13(15) . .
N2 Ni2 S1 86.87(15) 2_565 .
N21 Ni2 S1 91.60(15) 2_566 .
N21 Ni2 S1 88.40(15) 1_554 .
S1 Ni2 S1 180 2_565 .

loop_
_geom_bond_atom_site_label_1
_geom_bond_atom_site_label_2
_geom_bond_distance
_geom_bond_site_symmetry_2
C1 N1 1.151(7) .
C1 S1 1.643(5) .
C2 N2 1.145(7) .
C2 S2 1.633(5) .
C11 N11 1.331(8) .
C11 C12 1.382(9) .
C12 C13 1.394(9) .
C13 C14 1.361(9) .
C13 C16 1.478(9) .
C14 C15 1.371(9) .
C15 N11 1.337(8) .
C16 O11 1.248(8) .
C16 O12 1.281(8) .
C21 N21 1.336(8) .
C21 C22 1.373(9) .
C22 C23 1.386(8) .
C23 C24 1.376(9) .
C23 C26 1.484(8) .
C24 C25 1.368(9) .
C25 N21 1.348(8) .
C26 O22 1.246(8) .
C26 O21 1.272(9) .
N1 Ni1 2.033(5) .
N2 Ni2 2.013(5) .
N11 Ni1 2.133(5) .
N21 Ni2 2.139(5) 1_556
S1 Ni2 2.5521(17) .
S2 Ni1 2.4972(16) .
Ni1 N1 2.033(5) 2
Ni1 N11 2.133(5) 2
Ni1 S2 2.4972(16) 2
Ni2 N2 2.013(5) 2_565
Ni2 N21 2.139(5) 2_566
Ni2 N21 2.139(5) 1_554
Ni2 S1 2.5521(17) 2_565

loop_
_geom_hbond_atom_site_label_D
_geom_hbond_atom_site_label_H
_geom_hbond_atom_site_label_A
_geom_hbond_distance_DH
_geom_hbond_distance_HA
_geom_hbond_distance_DA
_geom_hbond_angle_DHA
_geom_hbond_site_symmetry_A
_geom_hbond_publ_flag
O12 H212 O22 0.8200 1.8100 2.609(9) 166.00 1_555 yes
O21 H221 O11 0.8200 1.8100 2.622(10) 169.00 1_555 yes
